data_7134545
loop_
_publ_author_name
'Das, Chhatan'
'Naskar, Pappu'
'Banerjee, Anjan'
'Laha, Sourav'
'Mukherjee, Moumita'
'Datta, Ayan'
'Mahata, Partha'

_publ_section_title
;
 Unlocking enhanced hydrogen evolution with a bimetal--organic framework:
 a synergistic approach
;
_journal_issue 50
_journal_name_full 'Chemical Communications'
_journal_page_first 9107
_journal_page_last 9110
_journal_paper_doi 10.1039/D5CC00680E
_journal_volume 61
_journal_year 2025
_chemical_formula_sum 'C26 H21 N5 Ni2 O10'
_chemical_formula_weight 680.90
_chemical_name_common 'Nickel-Organic Compound'
_space_group_crystal_system orthorhombic
_space_group_IT_number 61
_space_group_name_Hall '-P 2ac 2ab'
_space_group_name_H-M_alt 'P b c a'
_atom_sites_solution_hydrogens mixed
_audit_creation_method SHELXL-2018/3
_audit_update_record
;
2024-07-08 deposited with the CCDC.	2025-05-14 downloaded from the CCDC.
;
_cell_angle_alpha 90
_cell_angle_beta 90
_cell_angle_gamma 90
_cell_formula_units_Z 8
_cell_length_a 10.0638(8)
_cell_length_b 20.4928(17)
_cell_length_c 29.083(2)
_cell_measurement_reflns_used 6613
_cell_measurement_temperature 298(2)
_cell_measurement_theta_max 27.118
_cell_measurement_theta_min 1.988
_cell_volume 5997.9(8)
_computing_cell_refinement 'SAINT (Bruker, 2000)'
_computing_data_collection 'SMART (Bruker, 2000)'
_computing_data_reduction SAINT
_computing_molecular_graphics 'Ortep-3 for Windows (Farrugia, 1999) and CAMERON (Watkin et al., 1993)'
_computing_publication_material 'PLATON (Spek, 2003)'
_computing_structure_refinement 'SHELXL-2018/3 (Sheldrick, 2018)'
_computing_structure_solution 'SHELXT 2014/5 (Sheldrick, 2014)'
_diffrn_ambient_temperature 298(2)
_diffrn_measured_fraction_theta_full 1.000
_diffrn_measured_fraction_theta_max 0.998
_diffrn_measurement_device_type 'Bruker SMART CCD area detector'
_diffrn_measurement_method '\f and \w scans'
_diffrn_radiation_type MoK\a
_diffrn_radiation_wavelength 0.71073
_diffrn_reflns_av_R_equivalents 0.1287
_diffrn_reflns_av_unetI/netI 0.0649
_diffrn_reflns_Laue_measured_fraction_full 1.000
_diffrn_reflns_Laue_measured_fraction_max 0.998
_diffrn_reflns_limit_h_max 12
_diffrn_reflns_limit_h_min -12
_diffrn_reflns_limit_k_max 26
_diffrn_reflns_limit_k_min -26
_diffrn_reflns_limit_l_max 36
_diffrn_reflns_limit_l_min -37
_diffrn_reflns_number 79370
_diffrn_reflns_point_group_measured_fraction_full 1.000
_diffrn_reflns_point_group_measured_fraction_max 0.998
_diffrn_reflns_theta_full 25.242
_diffrn_reflns_theta_max 27.118
_diffrn_reflns_theta_min 1.988
_diffrn_source 'fine-focus sealed tube'
_exptl_absorpt_coefficient_mu 1.317
_exptl_absorpt_correction_T_max 0.937
_exptl_absorpt_correction_T_min 0.908
_exptl_absorpt_correction_type multi-scan
_exptl_absorpt_process_details '(SADABS; Sheldrick, 1996)'
_exptl_crystal_colour Green
_exptl_crystal_density_diffrn 1.508
_exptl_crystal_density_method 'not measured'
_exptl_crystal_description Block-shaped
_exptl_crystal_F_000 2784
_exptl_crystal_size_max 0.120
_exptl_crystal_size_mid 0.100
_exptl_crystal_size_min 0.080
_refine_diff_density_max 0.492
_refine_diff_density_min -0.501
_refine_diff_density_rms 0.096
_refine_ls_extinction_method 'SHELXL-2018/3 (Sheldrick 2018)'
_refine_ls_goodness_of_fit_ref 1.188
_refine_ls_hydrogen_treatment mixed
_refine_ls_matrix_type full
_refine_ls_number_parameters 408
_refine_ls_number_reflns 6613
_refine_ls_number_restraints 0
_refine_ls_restrained_S_all 1.188
_refine_ls_R_factor_all 0.1130
_refine_ls_R_factor_gt 0.0670
_refine_ls_shift/su_max 0.002
_refine_ls_shift/su_mean 0.000
_refine_ls_structure_factor_coef Fsqd
_refine_ls_weighting_details 'w=1/[\s^2^(Fo^2^)+(0.0039P)^2^+13.6432P] where P=(Fo^2^+2Fc^2^)/3'
_refine_ls_weighting_scheme calc
_refine_ls_wR_factor_gt 0.0856
_refine_ls_wR_factor_ref 0.0986
_reflns_Friedel_coverage 0.000
_reflns_number_gt 4533
_reflns_number_total 6613
_reflns_threshold_expression 'I > 2\s(I)'
_cod_data_source_file d5cc00680e2.cif
_cod_data_source_block shelx
_cod_depositor_comments 'Adding full bibliography for 7134545.cif.'
_cod_database_code 7134545
_shelx_shelxl_version_number 2018/3
_shelx_space_group_comment
;
The symmetry employed for this shelxl refinement is uniquely defined
by the following loop, which should always be used as a source of
symmetry information in preference to the above space-group names.
They are only intended as comments.
;
_shelx_estimated_absorpt_t_min 0.858
_shelx_estimated_absorpt_t_max 0.902

loop_
_space_group_symop_operation_xyz
'x, y, z'
'-x+1/2, -y, z+1/2'
'x+1/2, -y+1/2, -z'
'-x, y+1/2, -z+1/2'
'-x, -y, -z'
'x-1/2, y, -z-1/2'
'-x-1/2, y-1/2, z'
'x, -y-1/2, z-1/2'

loop_
_atom_site_label
_atom_site_type_symbol
_atom_site_fract_x
_atom_site_fract_y
_atom_site_fract_z
_atom_site_U_iso_or_equiv
_atom_site_adp_type
_atom_site_occupancy
_atom_site_site_symmetry_order
_atom_site_calc_flag
_atom_site_refinement_flags_posn
_atom_site_refinement_flags_adp
_atom_site_refinement_flags_occupancy
_atom_site_disorder_assembly
_atom_site_disorder_group
Ni1 Ni 0.13043(5) 0.07456(3) 0.63527(2) 0.02357(13) Uani 1 1 d . . . . .
Ni2 Ni -0.06786(5) 0.19669(3) 0.58281(2) 0.02409(13) Uani 1 1 d . . . . .
O6 O 0.0196(3) 0.24156(14) 0.63606(10) 0.0298(7) Uani 1 1 d . . . . .
O7 O 0.1543(3) 0.16519(15) 0.66622(10) 0.0333(8) Uani 1 1 d . . . . .
O1 O 0.3519(3) 0.08920(18) 0.80459(10) 0.0457(9) Uani 1 1 d . . . . .
O4 O 0.1350(4) -0.04951(16) 0.46497(10) 0.0450(9) Uani 1 1 d . . . . .
O3 O 0.1451(3) -0.15731(15) 0.47566(9) 0.0353(8) Uani 1 1 d . . . . .
O2 O 0.5505(3) 0.04119(15) 0.80510(9) 0.0310(7) Uani 1 1 d . . . . .
N5 N 0.2429(3) 0.20236(18) 0.88444(12) 0.0282(8) Uani 1 1 d . . . . .
N4 N 0.1853(4) 0.2500(2) 0.74220(13) 0.0330(10) Uani 1 1 d . . . . .
O5 O -0.0317(3) 0.2465(2) 0.75517(12) 0.0608(12) Uani 1 1 d . . . . .
N1 N 0.3108(3) 0.04914(18) 0.66543(11) 0.0287(9) Uani 1 1 d . . . . .
N3 N -0.0901(3) 0.28705(17) 0.54985(11) 0.0277(9) Uani 1 1 d . . . . .
C2 C 0.4364(4) 0.0444(2) 0.73490(14) 0.0324(11) Uani 1 1 d . . . . .
C23 C -0.1932(4) 0.3501(2) 0.49015(14) 0.0268(10) Uani 1 1 d . . . . .
C3 C 0.5365(5) 0.0116(3) 0.71232(17) 0.0567(17) Uani 1 1 d . . . . .
H3 H 0.613001 -0.000825 0.727960 0.068 Uiso 1 1 calc R U . . .
C11 C 0.1164(4) -0.0915(2) 0.54095(14) 0.0310(11) Uani 1 1 d . . . . .
C8 C 0.0850(5) -0.0720(2) 0.63238(15) 0.0488(14) Uani 1 1 d . . . . .
H8 H 0.075531 -0.065773 0.663879 0.059 Uiso 1 1 calc R U . . .
C16 C 0.1045(4) 0.2166(2) 0.81785(15) 0.0307(11) Uani 1 1 d . . . . .
C20 C -0.0023(5) 0.1920(2) 0.84152(16) 0.0385(12) Uani 1 1 d . . . . .
H20 H -0.084736 0.188597 0.827286 0.046 Uiso 1 1 calc R U . . .
C7 C 0.1237(4) -0.0308(2) 0.56073(14) 0.0284(10) Uani 1 1 d . . . . .
H7 H 0.139548 0.004852 0.541699 0.034 Uiso 1 1 calc R U . . .
C12 C 0.1342(4) -0.0992(2) 0.48957(14) 0.0302(10) Uani 1 1 d . . . . .
C1 C 0.3271(4) 0.0630(2) 0.71016(13) 0.0279(11) Uani 1 1 d . . . . .
H1 H 0.260846 0.086538 0.725094 0.033 Uiso 1 1 calc R U . . .
C14 C 0.1629(5) 0.2734(3) 0.69598(15) 0.0317(11) Uani 1 1 d . . . . .
C21 C -0.0025(5) 0.3349(2) 0.55558(17) 0.0461(14) Uani 1 1 d . . . . .
H21 H 0.063598 0.329799 0.577642 0.055 Uiso 1 1 calc R U . . .
C4 C 0.5218(5) -0.0025(3) 0.66610(17) 0.065(2) Uani 1 1 d . . . . .
H4 H 0.587995 -0.024661 0.650148 0.078 Uiso 1 1 calc R U . . .
C22 C -0.1838(4) 0.2955(2) 0.51751(13) 0.0264(10) Uani 1 1 d . . . . .
H22 H -0.246103 0.262544 0.513367 0.032 Uiso 1 1 calc R U . . .
N2 N 0.1092(4) -0.01984(17) 0.60610(11) 0.0279(9) Uani 1 1 d . . . . .
C17 C 0.2259(4) 0.2211(2) 0.84052(14) 0.0295(11) Uani 1 1 d . . . . .
H17 H 0.298424 0.237843 0.824605 0.035 Uiso 1 1 calc R U . . .
C19 C 0.0133(5) 0.1724(3) 0.88615(17) 0.0432(13) Uani 1 1 d . . . . .
H19 H -0.057913 0.155114 0.902503 0.052 Uiso 1 1 calc R U . . .
C25 C -0.0052(6) 0.3918(3) 0.53026(19) 0.0623(18) Uani 1 1 d . . . . .
H25 H 0.056539 0.424726 0.535610 0.075 Uiso 1 1 calc R U . . .
C15 C 0.0820(4) 0.2387(2) 0.76896(15) 0.0355(12) Uani 1 1 d . . . . .
C5 C 0.4080(5) 0.0167(3) 0.64435(15) 0.0442(14) Uani 1 1 d . . . . .
H5 H 0.397895 0.006628 0.613365 0.053 Uiso 1 1 calc R U . . .
C6 C 0.4456(5) 0.0601(2) 0.78589(14) 0.0301(11) Uani 1 1 d . . . . .
C18 C 0.1364(5) 0.1787(2) 0.90646(16) 0.0401(12) Uani 1 1 d . . . . .
H18 H 0.145906 0.165865 0.936961 0.048 Uiso 1 1 calc R U . . .
C24 C -0.1015(5) 0.3990(2) 0.49680(17) 0.0478(14) Uani 1 1 d . . . . .
H24 H -0.104412 0.436572 0.478907 0.057 Uiso 1 1 calc R U . . .
C10 C 0.0916(6) -0.1445(2) 0.56865(16) 0.0531(16) Uani 1 1 d . . . . .
H10 H 0.087061 -0.186309 0.556309 0.064 Uiso 1 1 calc R U . . .
C13 C 0.1076(4) 0.2214(2) 0.66364(14) 0.0258(10) Uani 1 1 d . . . . .
C9 C 0.0733(7) -0.1343(3) 0.61555(17) 0.068(2) Uani 1 1 d . . . . .
H9 H 0.053581 -0.168903 0.635045 0.082 Uiso 1 1 calc R U . . .
C26 C -0.2954(4) 0.3536(2) 0.45195(14) 0.0256(10) Uani 1 1 d . . . . .
O8 O -0.2761(3) 0.39875(14) 0.42327(9) 0.0277(7) Uani 1 1 d . . . . .
O9 O -0.3855(3) 0.31203(16) 0.45184(10) 0.0371(8) Uani 1 1 d . . . . .
O10 O -0.0567(3) 0.10271(16) 0.61192(11) 0.0269(7) Uani 1 1 d . . . . .
H4N H 0.262(4) 0.243(2) 0.7493(14) 0.025(13) Uiso 1 1 d . . . . .
H14B H 0.101(4) 0.310(2) 0.6971(14) 0.037(13) Uiso 1 1 d . . . . .
H14A H 0.251(5) 0.287(2) 0.6822(14) 0.039(13) Uiso 1 1 d . . . . .
H10A H -0.095(5) 0.077(3) 0.5921(18) 0.062(18) Uiso 1 1 d . . . . .
H10B H -0.100(5) 0.096(2) 0.6363(18) 0.057(18) Uiso 1 1 d . . . . .

loop_
_atom_site_aniso_label
_atom_site_aniso_U_11
_atom_site_aniso_U_22
_atom_site_aniso_U_33
_atom_site_aniso_U_23
_atom_site_aniso_U_13
_atom_site_aniso_U_12
Ni1 0.0239(3) 0.0346(3) 0.0123(2) 0.0007(2) -0.0003(2) 0.0019(3)
Ni2 0.0237(3) 0.0344(3) 0.0141(2) 0.0012(2) -0.0018(2) 0.0025(3)
O6 0.0295(16) 0.0397(19) 0.0203(15) -0.0009(14) -0.0078(14) 0.0039(15)
O7 0.0366(19) 0.0355(19) 0.0279(17) -0.0048(15) -0.0108(15) 0.0044(16)
O1 0.0357(19) 0.079(3) 0.0228(17) -0.0141(17) -0.0072(15) 0.0214(19)
O4 0.076(3) 0.038(2) 0.0207(16) 0.0009(15) -0.0066(17) -0.006(2)
O3 0.046(2) 0.0383(19) 0.0217(16) -0.0087(14) -0.0067(15) 0.0084(17)
O2 0.0302(17) 0.047(2) 0.0156(15) -0.0018(14) -0.0074(13) 0.0076(16)
N5 0.0223(18) 0.038(2) 0.0246(19) -0.0011(18) 0.0015(16) 0.0014(18)
N4 0.022(2) 0.054(3) 0.023(2) -0.0033(19) -0.0049(18) 0.001(2)
O5 0.0189(18) 0.115(3) 0.048(2) 0.026(2) -0.0067(16) 0.002(2)
N1 0.029(2) 0.043(2) 0.0142(17) 0.0006(17) -0.0017(16) 0.0035(19)
N3 0.031(2) 0.034(2) 0.0186(18) 0.0014(16) -0.0053(16) 0.0034(18)
C2 0.031(2) 0.044(3) 0.022(2) -0.006(2) -0.002(2) 0.012(2)
C23 0.033(2) 0.030(3) 0.018(2) 0.0025(19) -0.0048(19) -0.001(2)
C3 0.045(3) 0.094(5) 0.031(3) -0.013(3) -0.019(3) 0.035(3)
C11 0.036(3) 0.033(3) 0.024(2) -0.003(2) 0.000(2) 0.003(2)
C8 0.085(4) 0.043(3) 0.018(2) 0.002(2) 0.010(3) -0.002(3)
C16 0.026(2) 0.038(3) 0.028(2) -0.002(2) 0.000(2) 0.003(2)
C20 0.025(2) 0.048(3) 0.042(3) 0.000(3) -0.004(2) -0.003(2)
C7 0.031(2) 0.035(3) 0.019(2) 0.0024(19) -0.001(2) -0.001(2)
C12 0.027(2) 0.042(3) 0.021(2) -0.005(2) -0.004(2) -0.002(2)
C1 0.025(2) 0.042(3) 0.017(2) 0.000(2) -0.0005(18) 0.002(2)
C14 0.031(3) 0.042(3) 0.022(2) -0.002(2) -0.007(2) -0.003(2)
C21 0.053(3) 0.047(3) 0.038(3) 0.009(3) -0.025(3) -0.008(3)
C4 0.048(3) 0.118(6) 0.029(3) -0.025(3) -0.006(3) 0.046(4)
C22 0.024(2) 0.034(3) 0.021(2) 0.000(2) -0.0016(18) 0.000(2)
N2 0.035(2) 0.032(2) 0.0172(18) 0.0019(16) -0.0002(16) 0.0015(18)
C17 0.024(2) 0.043(3) 0.021(2) 0.001(2) -0.0003(19) -0.001(2)
C19 0.027(3) 0.067(4) 0.036(3) 0.012(3) 0.002(2) -0.011(3)
C25 0.076(4) 0.052(4) 0.059(4) 0.013(3) -0.045(3) -0.030(3)
C15 0.027(3) 0.050(3) 0.029(3) -0.001(2) -0.009(2) 0.001(2)
C5 0.043(3) 0.073(4) 0.017(2) -0.012(2) -0.004(2) 0.017(3)
C6 0.035(3) 0.038(3) 0.017(2) -0.003(2) -0.002(2) -0.001(2)
C18 0.035(3) 0.058(3) 0.027(3) 0.008(2) 0.003(2) -0.002(3)
C24 0.061(4) 0.038(3) 0.044(3) 0.012(2) -0.025(3) -0.009(3)
C10 0.095(5) 0.032(3) 0.032(3) -0.003(2) 0.008(3) 0.000(3)
C13 0.022(2) 0.039(3) 0.017(2) -0.0002(19) 0.0026(18) -0.004(2)
C9 0.136(6) 0.037(3) 0.031(3) 0.005(3) 0.020(4) -0.012(4)
C26 0.028(2) 0.032(3) 0.017(2) -0.0028(19) 0.0009(19) 0.003(2)
O8 0.0289(16) 0.0357(18) 0.0185(15) 0.0061(14) -0.0051(13) 0.0002(14)
O9 0.0325(18) 0.050(2) 0.0292(17) 0.0123(15) -0.0112(15) -0.0103(17)
O10 0.0254(17) 0.038(2) 0.0174(16) 0.0016(15) -0.0001(14) -0.0032(15)

loop_
_atom_type_symbol
_atom_type_description
_atom_type_scat_dispersion_real
_atom_type_scat_dispersion_imag
_atom_type_scat_source
C C 0.0033 0.0016 'International Tables Vol C Tables 4.2.6.8 and 6.1.1.4'
H H 0.0000 0.0000 'International Tables Vol C Tables 4.2.6.8 and 6.1.1.4'
N N 0.0061 0.0033 'International Tables Vol C Tables 4.2.6.8 and 6.1.1.4'
O O 0.0106 0.0060 'International Tables Vol C Tables 4.2.6.8 and 6.1.1.4'
Ni Ni 0.3393 1.1124 'International Tables Vol C Tables 4.2.6.8 and 6.1.1.4'

loop_
_geom_angle_atom_site_label_1
_geom_angle_atom_site_label_2
_geom_angle_atom_site_label_3
_geom_angle
_geom_angle_site_symmetry_1
_geom_angle_site_symmetry_3
_geom_angle_publ_flag
O8 Ni1 O2 174.46(12) 3_556 6_557 ?
O8 Ni1 O7 93.96(12) 3_556 . ?
O2 Ni1 O7 88.67(12) 6_557 . ?
O8 Ni1 N1 90.97(12) 3_556 . ?
O2 Ni1 N1 84.32(12) 6_557 . ?
O7 Ni1 N1 86.57(13) . . ?
O8 Ni1 O10 94.09(12) 3_556 . ?
O2 Ni1 O10 90.78(12) 6_557 . ?
O7 Ni1 O10 89.90(13) . . ?
N1 Ni1 O10 174.03(13) . . ?
O8 Ni1 N2 87.53(12) 3_556 . ?
O2 Ni1 N2 89.69(13) 6_557 . ?
O7 Ni1 N2 177.67(13) . . ?
N1 Ni1 N2 91.62(14) . . ?
O10 Ni1 N2 91.77(14) . . ?
O6 Ni2 O3 173.97(13) . 5_556 ?
O6 Ni2 N3 89.72(13) . . ?
O3 Ni2 N3 85.84(13) 5_556 . ?
O6 Ni2 O9 91.49(12) . 3_556 ?
O3 Ni2 O9 84.22(13) 5_556 3_556 ?
N3 Ni2 O9 87.09(13) . 3_556 ?
O6 Ni2 O10 94.90(12) . . ?
O3 Ni2 O10 89.63(13) 5_556 . ?
N3 Ni2 O10 175.24(13) . . ?
O9 Ni2 O10 93.92(12) 3_556 . ?
O6 Ni2 N5 91.26(13) . 6_557 ?
O3 Ni2 N5 93.07(13) 5_556 6_557 ?
N3 Ni2 N5 93.48(14) . 6_557 ?
O9 Ni2 N5 177.19(14) 3_556 6_557 ?
O10 Ni2 N5 85.28(13) . 6_557 ?
C13 O6 Ni2 130.4(3) . . ?
C13 O7 Ni1 139.1(3) . . ?
C12 O3 Ni2 127.5(3) . 5_556 ?
C6 O2 Ni1 127.5(3) . 6_657 ?
C18 N5 C17 117.1(4) . . ?
C18 N5 Ni2 118.8(3) . 6_657 ?
C17 N5 Ni2 123.6(3) . 6_657 ?
C15 N4 C14 119.0(4) . . ?
C5 N1 C1 117.5(4) . . ?
C5 N1 Ni1 124.8(3) . . ?
C1 N1 Ni1 117.5(3) . . ?
C21 N3 C22 117.2(4) . . ?
C21 N3 Ni2 121.6(3) . . ?
C22 N3 Ni2 120.6(3) . . ?
C1 C2 C3 118.2(4) . . ?
C1 C2 C6 120.2(4) . . ?
C3 C2 C6 121.6(4) . . ?
C24 C23 C22 117.7(4) . . ?
C24 C23 C26 121.6(4) . . ?
C22 C23 C26 120.6(4) . . ?
C2 C3 C4 119.2(5) . . ?
C7 C11 C10 118.7(4) . . ?
C7 C11 C12 120.1(4) . . ?
C10 C11 C12 121.2(4) . . ?
N2 C8 C9 123.8(4) . . ?
C20 C16 C17 118.3(4) . . ?
C20 C16 C15 117.7(4) . . ?
C17 C16 C15 123.9(4) . . ?
C19 C20 C16 119.6(4) . . ?
N2 C7 C11 123.8(4) . . ?
O4 C12 O3 126.0(4) . . ?
O4 C12 C11 118.9(4) . . ?
O3 C12 C11 115.1(4) . . ?
N1 C1 C2 123.3(4) . . ?
N4 C14 C13 113.5(4) . . ?
N3 C21 C25 122.9(4) . . ?
C5 C4 C3 118.6(5) . . ?
N3 C22 C23 124.0(4) . . ?
C8 N2 C7 116.5(4) . . ?
C8 N2 Ni1 121.3(3) . . ?
C7 N2 Ni1 122.2(3) . . ?
N5 C17 C16 122.9(4) . . ?
C20 C19 C18 118.8(5) . . ?
C21 C25 C24 118.7(5) . . ?
O5 C15 N4 121.4(4) . . ?
O5 C15 C16 119.2(4) . . ?
N4 C15 C16 119.4(4) . . ?
N1 C5 C4 123.1(4) . . ?
O1 C6 O2 126.3(4) . . ?
O1 C6 C2 118.9(4) . . ?
O2 C6 C2 114.9(4) . . ?
N5 C18 C19 123.2(4) . . ?
C23 C24 C25 119.5(5) . . ?
C11 C10 C9 118.6(5) . . ?
O7 C13 O6 127.2(4) . . ?
O7 C13 C14 118.0(4) . . ?
O6 C13 C14 114.8(4) . . ?
C8 C9 C10 118.6(5) . . ?
O9 C26 O8 127.8(4) . . ?
O9 C26 C23 117.6(4) . . ?
O8 C26 C23 114.6(4) . . ?
C26 O8 Ni1 133.2(3) . 3_456 ?
C26 O9 Ni2 134.1(3) . 3_456 ?
Ni1 O10 Ni2 115.61(15) . . ?

loop_
_geom_bond_atom_site_label_1
_geom_bond_atom_site_label_2
_geom_bond_distance
_geom_bond_site_symmetry_2
_geom_bond_publ_flag
Ni1 O8 2.021(3) 3_556 ?
Ni1 O2 2.030(3) 6_557 ?
Ni1 O7 2.078(3) . ?
Ni1 N1 2.082(3) . ?
Ni1 O10 2.084(3) . ?
Ni1 N2 2.123(4) . ?
Ni2 O6 2.005(3) . ?
Ni2 O3 2.036(3) 5_556 ?
Ni2 N3 2.097(3) . ?
Ni2 O9 2.101(3) 3_556 ?
Ni2 O10 2.107(3) . ?
Ni2 N5 2.132(3) 6_557 ?
O6 C13 1.264(5) . ?
O7 C13 1.247(5) . ?
O1 C6 1.241(5) . ?
O4 C12 1.245(5) . ?
O3 C12 1.262(5) . ?
O2 C6 1.256(5) . ?
N5 C18 1.340(5) . ?
N5 C17 1.345(5) . ?
N4 C15 1.320(6) . ?
N4 C14 1.445(6) . ?
O5 C15 1.223(5) . ?
N1 C5 1.332(5) . ?
N1 C1 1.342(5) . ?
N3 C21 1.329(6) . ?
N3 C22 1.343(5) . ?
C2 C1 1.369(6) . ?
C2 C3 1.377(6) . ?
C2 C6 1.520(6) . ?
C23 C24 1.375(6) . ?
C23 C22 1.376(6) . ?
C23 C26 1.516(5) . ?
C3 C4 1.383(6) . ?
C11 C7 1.373(6) . ?
C11 C10 1.375(6) . ?
C11 C12 1.513(6) . ?
C8 N2 1.337(5) . ?
C8 C9 1.371(7) . ?
C16 C20 1.372(6) . ?
C16 C17 1.391(6) . ?
C16 C15 1.509(6) . ?
C20 C19 1.368(6) . ?
C7 N2 1.346(5) . ?
C14 C13 1.526(6) . ?
C21 C25 1.380(7) . ?
C4 C5 1.366(6) . ?
C19 C18 1.378(6) . ?
C25 C24 1.381(6) . ?
C10 C9 1.392(6) . ?
C26 O9 1.245(5) . ?
C26 O8 1.260(5) . ?

loop_
_geom_torsion_atom_site_label_1
_geom_torsion_atom_site_label_2
_geom_torsion_atom_site_label_3
_geom_torsion_atom_site_label_4
_geom_torsion
_geom_torsion_site_symmetry_1
_geom_torsion_site_symmetry_2
_geom_torsion_site_symmetry_3
_geom_torsion_site_symmetry_4
_geom_torsion_publ_flag
C1 C2 C3 C4 -1.5(9) . . . . ?
C6 C2 C3 C4 178.7(5) . . . . ?
C17 C16 C20 C19 -0.3(7) . . . . ?
C15 C16 C20 C19 -179.0(5) . . . . ?
C10 C11 C7 N2 0.7(7) . . . . ?
C12 C11 C7 N2 -179.9(4) . . . . ?
Ni2 O3 C12 O4 -37.4(7) 5_556 . . . ?
Ni2 O3 C12 C11 141.5(3) 5_556 . . . ?
C7 C11 C12 O4 -10.9(7) . . . . ?
C10 C11 C12 O4 168.5(5) . . . . ?
C7 C11 C12 O3 170.1(4) . . . . ?
C10 C11 C12 O3 -10.5(7) . . . . ?
C5 N1 C1 C2 -1.4(7) . . . . ?
Ni1 N1 C1 C2 174.7(4) . . . . ?
C3 C2 C1 N1 2.3(8) . . . . ?
C6 C2 C1 N1 -178.0(4) . . . . ?
C15 N4 C14 C13 -72.6(6) . . . . ?
C22 N3 C21 C25 0.5(8) . . . . ?
Ni2 N3 C21 C25 171.9(4) . . . . ?
C2 C3 C4 C5 0.1(10) . . . . ?
C21 N3 C22 C23 0.5(6) . . . . ?
Ni2 N3 C22 C23 -171.0(3) . . . . ?
C24 C23 C22 N3 -0.7(7) . . . . ?
C26 C23 C22 N3 175.2(4) . . . . ?
C9 C8 N2 C7 -0.7(8) . . . . ?
C9 C8 N2 Ni1 -178.5(5) . . . . ?
C11 C7 N2 C8 -0.7(7) . . . . ?
C11 C7 N2 Ni1 177.0(3) . . . . ?
C18 N5 C17 C16 -0.2(7) . . . . ?
Ni2 N5 C17 C16 171.5(3) 6_657 . . . ?
C20 C16 C17 N5 0.1(7) . . . . ?
C15 C16 C17 N5 178.6(4) . . . . ?
C16 C20 C19 C18 0.8(8) . . . . ?
N3 C21 C25 C24 -1.3(9) . . . . ?
C14 N4 C15 O5 1.2(8) . . . . ?
C14 N4 C15 C16 -177.8(4) . . . . ?
C20 C16 C15 O5 14.7(7) . . . . ?
C17 C16 C15 O5 -163.9(5) . . . . ?
C20 C16 C15 N4 -166.3(5) . . . . ?
C17 C16 C15 N4 15.2(7) . . . . ?
C1 N1 C5 C4 -0.1(8) . . . . ?
Ni1 N1 C5 C4 -176.0(5) . . . . ?
C3 C4 C5 N1 0.8(10) . . . . ?
Ni1 O2 C6 O1 -21.2(7) 6_657 . . . ?
Ni1 O2 C6 C2 159.2(3) 6_657 . . . ?
C1 C2 C6 O1 0.9(7) . . . . ?
C3 C2 C6 O1 -179.4(5) . . . . ?
C1 C2 C6 O2 -179.4(4) . . . . ?
C3 C2 C6 O2 0.3(7) . . . . ?
C17 N5 C18 C19 0.6(7) . . . . ?
Ni2 N5 C18 C19 -171.5(4) 6_657 . . . ?
C20 C19 C18 N5 -0.9(8) . . . . ?
C22 C23 C24 C25 -0.2(8) . . . . ?
C26 C23 C24 C25 -176.1(5) . . . . ?
C21 C25 C24 C23 1.2(9) . . . . ?
C7 C11 C10 C9 0.7(8) . . . . ?
C12 C11 C10 C9 -178.6(5) . . . . ?
Ni1 O7 C13 O6 -1.6(7) . . . . ?
Ni1 O7 C13 C14 -179.9(3) . . . . ?
Ni2 O6 C13 O7 -6.2(6) . . . . ?
Ni2 O6 C13 C14 172.1(3) . . . . ?
N4 C14 C13 O7 -41.2(6) . . . . ?
N4 C14 C13 O6 140.3(4) . . . . ?
N2 C8 C9 C10 2.1(10) . . . . ?
C11 C10 C9 C8 -2.0(10) . . . . ?
C24 C23 C26 O9 -170.8(4) . . . . ?
C22 C23 C26 O9 13.5(6) . . . . ?
C24 C23 C26 O8 10.5(6) . . . . ?
C22 C23 C26 O8 -165.2(4) . . . . ?
O9 C26 O8 Ni1 -1.9(7) . . . 3_456 ?
C23 C26 O8 Ni1 176.7(3) . . . 3_456 ?
O8 C26 O9 Ni2 -15.4(7) . . . 3_456 ?
C23 C26 O9 Ni2 166.0(3) . . . 3_456 ?
